data_7702294
loop_
_publ_author_name
'Inamur Rahaman Laskar'
'Golam Mostafa'
'Tapas Kumar Maji'
'Debasis Das'
'Alan J. Welch'
'Nirmalendu Ray Chaudhuri'

_publ_section_title
;
 Flexibility in co-ordinative behaviour of
 N-(3-hydroxypropyl)ethane-1,2-diamine toward cadmium(ii) halides:
 syntheses, crystal structures and solid state thermal studies
;
_journal_name_full 'Journal of the Chemical Society, Dalton Transactions'
_journal_page_first 1066
_journal_page_last 1071
_journal_paper_doi 10.1039/B105984J
_journal_year 2002
_chemical_formula_moiety 'C5 H14 Br2 Cd N2 O'
_chemical_formula_sum 'C5 H14 Br2 Cd N2 O'
_chemical_formula_weight 390.40
_space_group_IT_number 14
_space_group_name_Hall '-P 2ybc'
_space_group_name_H-M_alt 'P 1 21/c 1'
_symmetry_cell_setting monoclinic
_symmetry_space_group_name_H-M 'P 1 21/c 1'
_atom_sites_solution_hydrogens geom
_atom_sites_solution_primary direct
_atom_sites_solution_secondary difmap
_cell_angle_alpha 90.00
_cell_angle_beta 106.03(3)
_cell_angle_gamma 90.00
_cell_formula_units_Z 4
_cell_length_a 9.113(3)
_cell_length_b 7.187(3)
_cell_length_c 16.420(5)
_cell_measurement_reflns_used 25
_cell_measurement_temperature 293(2)
_cell_measurement_theta_max 20
_cell_measurement_theta_min 10
_cell_volume 1033.6(7)
_computing_molecular_graphics 'ZORTEP (Zsolnai, 1994),'
_computing_publication_material 'Platon99 (Spek, 1999)'
_computing_structure_refinement 'SHELXL-97 (Sheldrick, 1997)'
_computing_structure_solution 'SHELXS-97 (Sheldrick, 1990)'
_diffrn_ambient_temperature 293(2)
_diffrn_measured_fraction_theta_full 0.998
_diffrn_measured_fraction_theta_max 0.998
_diffrn_measurement_device_type 'Siemens P4 diffracometer'
_diffrn_measurement_method \w-2\q
_diffrn_radiation_monochromator graphite
_diffrn_radiation_source 'fine-focus sealed tube'
_diffrn_radiation_type MoK\a
_diffrn_radiation_wavelength 0.71073
_diffrn_reflns_av_R_equivalents 0.0000
_diffrn_reflns_av_sigmaI/netI 0.0327
_diffrn_reflns_limit_h_max 10
_diffrn_reflns_limit_h_min -10
_diffrn_reflns_limit_k_max 8
_diffrn_reflns_limit_k_min 0
_diffrn_reflns_limit_l_max 19
_diffrn_reflns_limit_l_min 0
_diffrn_reflns_number 1812
_diffrn_reflns_theta_full 24.99
_diffrn_reflns_theta_max 24.99
_diffrn_reflns_theta_min 2.33
_diffrn_standards_interval_count 100
_diffrn_standards_number 3
_exptl_absorpt_coefficient_mu 9.798
_exptl_absorpt_correction_T_max 0.889
_exptl_absorpt_correction_T_min 0.336
_exptl_absorpt_correction_type psi-scan
_exptl_absorpt_process_details '(North, Phillips & Mathews, 1968)'
_exptl_crystal_density_diffrn 2.509
_exptl_crystal_density_method 'not measured'
_exptl_crystal_description paralleopiped
_exptl_crystal_F_000 736
_exptl_crystal_size_max .26
_exptl_crystal_size_mid .21
_exptl_crystal_size_min .13
_refine_diff_density_max 0.933
_refine_diff_density_min -2.081
_refine_diff_density_rms 0.171
_refine_ls_extinction_method none
_refine_ls_goodness_of_fit_ref 1.123
_refine_ls_hydrogen_treatment mixed
_refine_ls_matrix_type full
_refine_ls_number_parameters 100
_refine_ls_number_reflns 1812
_refine_ls_number_restraints 0
_refine_ls_restrained_S_all 1.123
_refine_ls_R_factor_all 0.0359
_refine_ls_R_factor_gt 0.0346
_refine_ls_shift/su_max 0.000
_refine_ls_shift/su_mean 0.000
_refine_ls_structure_factor_coef Fsqd
_refine_ls_weighting_details 'calc w=1/[\s^2^(Fo^2^)+(0.0363P)^2^+4.8454P] where P=(Fo^2^+2Fc^2^)/3'
_refine_ls_weighting_scheme calc
_refine_ls_wR_factor_gt 0.0867
_refine_ls_wR_factor_ref 0.0871
_reflns_number_gt 1682
_reflns_number_total 1812
_reflns_threshold_expression >2sigma(I)
_cod_data_source_file b105984j.cif
_cod_data_source_block complex2
_cod_depositor_comments
;
The following automatic conversions were performed:

data name '_atom_site_symetry_multiplicity' was replaced with
'_atom_site_symmetry_multiplicity' as specified in the replacement
file 'data/replacement-values/replacement_tags.lst'.

Automatic conversion script
Id: cif_correct_tags 9268 2022-04-12 08:56:07Z antanas 
;
_cod_original_cell_volume 1033.6(6)
_cod_original_sg_symbol_H-M 'P 21/c'
_cod_database_code 7702294

loop_
_symmetry_equiv_pos_as_xyz
'x, y, z'
'-x, y+1/2, -z+1/2'
'-x, -y, -z'
'x, -y-1/2, z-1/2'

loop_
_atom_site_label
_atom_site_type_symbol
_atom_site_fract_x
_atom_site_fract_y
_atom_site_fract_z
_atom_site_U_iso_or_equiv
_atom_site_adp_type
_atom_site_occupancy
_atom_site_symmetry_multiplicity
_atom_site_calc_flag
_atom_site_refinement_flags
_atom_site_disorder_assembly
_atom_site_disorder_group
Cd Cd 0.30526(4) 0.03955(6) 0.01505(3) 0.02068(16) Uani 1 1 d . . .
Br1 Br 0.42839(6) 0.11306(9) -0.11993(4) 0.02262(18) Uani 1 1 d . . .
Br2 Br 0.18832(6) -0.28733(9) -0.04919(4) 0.02447(18) Uani 1 1 d . . .
O O -0.0538(4) -0.1698(6) 0.0624(3) 0.0269(10) Uani 1 1 d . . .
H1O H 0.0134 -0.1934 0.0301 0.032 Uiso 1 1 calc R . .
N1 N 0.4080(6) 0.3531(8) 0.0630(3) 0.0288(12) Uani 1 1 d . . .
H1A H 0.5076 0.3602 0.0650 0.035 Uiso 1 1 calc R . .
H1B H 0.3568 0.4413 0.0274 0.035 Uiso 1 1 calc R . .
N2 N 0.1938(5) 0.1358(7) 0.1271(3) 0.0176(10) Uani 1 1 d . . .
H2 H 0.0912 0.1317 0.1027 0.021 Uiso 1 1 calc R . .
C1 C 0.3864(8) 0.3782(10) 0.1507(4) 0.0304(15) Uani 1 1 d . . .
H1C H 0.3991 0.5078 0.1678 0.036 Uiso 1 1 calc R . .
H1D H 0.4598 0.3040 0.1919 0.036 Uiso 1 1 calc R . .
C2 C 0.2236(7) 0.3129(9) 0.1434(4) 0.0299(15) Uani 1 1 d . . .
H2A H 0.2003 0.3423 0.1961 0.036 Uiso 1 1 calc R . .
H2B H 0.1545 0.3849 0.0991 0.036 Uiso 1 1 calc R . .
C3 C 0.2227(7) -0.0099(10) 0.2066(4) 0.0298(15) Uani 1 1 d . . .
H3A H 0.3313 -0.0134 0.2346 0.036 Uiso 1 1 calc R . .
H3B H 0.1724 0.0388 0.2470 0.036 Uiso 1 1 calc R . .
C4 C 0.1713(8) -0.1960(10) 0.1862(4) 0.0353(16) Uani 1 1 d . . .
H4A H 0.2055 -0.2722 0.2367 0.042 Uiso 1 1 calc R . .
H4B H 0.2185 -0.2443 0.1443 0.042 Uiso 1 1 calc R . .
C5 C 0.0023(7) -0.2143(10) 0.1527(4) 0.0295(15) Uani 1 1 d . . .
H5A H -0.0269 -0.3407 0.1617 0.035 Uiso 1 1 calc R . .
H5B H -0.0461 -0.1319 0.1843 0.035 Uiso 1 1 calc R . .

loop_
_atom_site_aniso_label
_atom_site_aniso_U_11
_atom_site_aniso_U_22
_atom_site_aniso_U_33
_atom_site_aniso_U_23
_atom_site_aniso_U_13
_atom_site_aniso_U_12
Cd 0.0150(2) 0.0327(3) 0.0197(3) -0.00101(18) 0.01368(19) 0.00091(17)
Br1 0.0164(3) 0.0368(4) 0.0191(3) 0.0024(3) 0.0123(2) 0.0034(2)
Br2 0.0164(3) 0.0333(4) 0.0274(3) -0.0028(3) 0.0121(2) 0.0012(2)
O 0.018(2) 0.050(3) 0.017(2) -0.011(2) 0.0131(17) 0.000(2)
N1 0.024(3) 0.040(3) 0.025(3) 0.006(2) 0.010(2) -0.005(2)
N2 0.017(2) 0.029(3) 0.012(2) -0.006(2) 0.0127(19) 0.002(2)
C1 0.032(3) 0.042(4) 0.019(3) -0.019(3) 0.010(3) -0.005(3)
C2 0.022(3) 0.034(4) 0.037(4) -0.017(3) 0.015(3) -0.008(3)
C3 0.019(3) 0.040(4) 0.032(4) 0.009(3) 0.010(3) 0.004(3)
C4 0.036(4) 0.047(4) 0.027(4) 0.008(3) 0.015(3) 0.005(3)
C5 0.034(3) 0.039(4) 0.018(3) -0.003(3) 0.011(3) 0.013(3)

loop_
_atom_type_symbol
_atom_type_description
_atom_type_scat_dispersion_real
_atom_type_scat_dispersion_imag
_atom_type_scat_source
C C 0.0033 0.0016 'International Tables Vol C Tables 4.2.6.8 and 6.1.1.4'
H H 0.0000 0.0000 'International Tables Vol C Tables 4.2.6.8 and 6.1.1.4'
Br Br -0.2901 2.4595 'International Tables Vol C Tables 4.2.6.8 and 6.1.1.4'
Cd Cd -0.8075 1.2024 'International Tables Vol C Tables 4.2.6.8 and 6.1.1.4'
N N 0.0061 0.0033 'International Tables Vol C Tables 4.2.6.8 and 6.1.1.4'
O O 0.0106 0.0060 'International Tables Vol C Tables 4.2.6.8 and 6.1.1.4'

loop_
_geom_angle_atom_site_label_1
_geom_angle_atom_site_label_2
_geom_angle_atom_site_label_3
_geom_angle
_geom_angle_site_symmetry_1
_geom_angle_site_symmetry_3
N2 Cd O 76.15(15) . 3
N2 Cd N1 72.69(17) . .
O Cd N1 91.96(17) 3 .
N2 Cd Br2 110.11(12) . .
O Cd Br2 85.30(11) 3 .
N1 Cd Br2 175.41(12) . .
N2 Cd Br1 96.83(12) . 3_655
O Cd Br1 172.47(9) 3 3_655
N1 Cd Br1 88.48(13) . 3_655
Br2 Cd Br1 94.72(3) . 3_655
N2 Cd Br1 152.56(12) . .
O Cd Br1 92.20(10) 3 .
N1 Cd Br1 83.16(12) . .
Br2 Cd Br1 93.25(3) . .
Br1 Cd Br1 95.31(3) 3_655 .
Cd Br1 Cd 84.69(3) 3_655 .
C5 O Cd 128.1(3) . 3
C1 N1 Cd 105.8(4) . .
C2 N2 C3 118.6(5) . .
C2 N2 Cd 108.9(4) . .
C3 N2 Cd 114.3(3) . .
N1 C1 C2 105.5(5) . .
N2 C2 C1 117.1(6) . .
C4 C3 N2 116.3(6) . .
C3 C4 C5 114.1(6) . .
O C5 C4 113.0(5) . .

loop_
_geom_bond_atom_site_label_1
_geom_bond_atom_site_label_2
_geom_bond_distance
_geom_bond_site_symmetry_2
Cd N2 2.435(4) .
Cd O 2.477(4) 3
Cd N1 2.483(6) .
Cd Br2 2.6733(12) .
Cd Br1 2.7842(12) 3_655
Cd Br1 2.7971(10) .
Br1 Cd 2.7842(12) 3_655
O C5 1.463(7) .
O Cd 2.477(4) 3
N1 C1 1.517(8) .
N2 C2 1.313(8) .
N2 C3 1.637(8) .
C1 C2 1.530(9) .
C3 C4 1.426(10) .
C4 C5 1.491(9) .
